data_7122389
loop_
_publ_author_name
'Surbella, Robert G.'
'Ducati, Lucas C.'
'Autschbach, Jochen'
'Pellegrini, Kristi L.'
'McNamara, Bruce K.'
'Schwantes, Jon M.'
'Cahill, Christopher L.'

_publ_section_title
;
 Plutonium chlorido nitrato complexes: ligand competition and
 computational metrics for assembly and bonding.
;
_journal_issue 85
_journal_name_full 'Chemical communications (Cambridge, England)'
_journal_page_first 12014
_journal_page_last 12017
_journal_paper_doi 10.1039/c8cc05578e
_journal_volume 54
_journal_year 2018
_chemical_formula_moiety '(C5 H6 N 1+)2, (Pu N3 O9 Cl3 2-)'
_chemical_formula_sum 'C10 H12 Cl3 N5 O9 Pu'
_chemical_formula_weight 694.60
_space_group_crystal_system monoclinic
_space_group_IT_number 14
_space_group_name_Hall '-P 2ybc'
_space_group_name_H-M_alt 'P 1 21/c 1'
_symmetry_space_group_name_Hall '-P 2ybc'
_symmetry_space_group_name_H-M 'P 1 21/c 1'
_atom_sites_solution_hydrogens mixed
_audit_creation_method SHELXL-2014/7
_audit_update_record
;
2018-09-21 deposited with the CCDC.
2018-09-26 downloaded from the CCDC.
;
_cell_angle_alpha 90
_cell_angle_beta 97.598(2)
_cell_angle_gamma 90
_cell_formula_units_Z 4
_cell_length_a 17.2683(14)
_cell_length_b 7.7622(6)
_cell_length_c 15.1117(11)
_cell_measurement_reflns_used 9538
_cell_measurement_temperature 110(2)
_cell_measurement_theta_max 54.396
_cell_measurement_theta_min 5.763
_cell_volume 2007.8(3)
_computing_cell_refinement 'SAINT, Bruker-AXS'
_computing_data_collection 'APEX, Bruker-AXS'
_computing_data_reduction 'SAINT, Bruker-AXS'
_computing_molecular_graphics 'WINGX (Farrugia, 2012)'
_computing_publication_material 'Crystal Maker (Palmer, 2009)'
_computing_structure_refinement 'SHELXL-2014/7 (Sheldrick, 2014)'
_computing_structure_solution 'SIR92 (Gualardi, 1994)'
_diffrn_ambient_temperature 110(2)
_diffrn_measured_fraction_theta_full 0.997
_diffrn_measured_fraction_theta_max 0.993
_diffrn_measurement_device_type 'Bruker Quazar'
_diffrn_measurement_method 'Omega Scans'
_diffrn_radiation_probe x-ray
_diffrn_radiation_type MoK\a
_diffrn_radiation_wavelength 0.71073
_diffrn_reflns_av_R_equivalents 0.0301
_diffrn_reflns_av_unetI/netI 0.0098
_diffrn_reflns_Laue_measured_fraction_full 0.997
_diffrn_reflns_Laue_measured_fraction_max 0.993
_diffrn_reflns_limit_h_max 22
_diffrn_reflns_limit_h_min 0
_diffrn_reflns_limit_k_max 0
_diffrn_reflns_limit_k_min -9
_diffrn_reflns_limit_l_max 19
_diffrn_reflns_limit_l_min -19
_diffrn_reflns_number 4463
_diffrn_reflns_point_group_measured_fraction_full 0.997
_diffrn_reflns_point_group_measured_fraction_max 0.993
_diffrn_reflns_theta_full 25.500
_diffrn_reflns_theta_max 27.265
_diffrn_reflns_theta_min 2.956
_diffrn_source 'Microfocus Source'
_diffrn_source_type Bruker
_exptl_absorpt_coefficient_mu 3.735
_exptl_absorpt_correction_T_max 0.491251
_exptl_absorpt_correction_T_min 0.386178
_exptl_absorpt_correction_type multi-scan
_exptl_absorpt_process_details 'SADABS, Krause, et. al J. Appl. Cryst. 2015'
_exptl_crystal_colour 'Dark Red'
_exptl_crystal_density_diffrn 2.298
_exptl_crystal_description Blade
_exptl_crystal_F_000 1296
_exptl_crystal_recrystallization_method 'Evaporation from acidic aqueous media'
_exptl_crystal_size_max 0.100
_exptl_crystal_size_mid 0.075
_exptl_crystal_size_min 0.050
_refine_diff_density_max 0.772
_refine_diff_density_min -0.832
_refine_diff_density_rms 0.097
_refine_ls_extinction_method none
_refine_ls_goodness_of_fit_ref 1.183
_refine_ls_hydrogen_treatment mixed
_refine_ls_matrix_type full
_refine_ls_number_parameters 252
_refine_ls_number_reflns 4463
_refine_ls_number_restraints 13
_refine_ls_restrained_S_all 1.181
_refine_ls_R_factor_all 0.0239
_refine_ls_R_factor_gt 0.0216
_refine_ls_shift/su_max 0.002
_refine_ls_shift/su_mean 0.000
_refine_ls_structure_factor_coef Fsqd
_refine_ls_weighting_details 'w=1/[\s^2^(Fo^2^)+(0.0214P)^2^+2.9740P] where P=(Fo^2^+2Fc^2^)/3'
_refine_ls_weighting_scheme calc
_refine_ls_wR_factor_gt 0.0518
_refine_ls_wR_factor_ref 0.0529
_reflns_Friedel_coverage 0.000
_reflns_number_gt 4188
_reflns_number_total 4463
_reflns_threshold_expression 'I > 2\s(I)'
_cod_data_source_file c8cc05578e2.cif
_cod_data_source_block Compound_2
_cod_depositor_comments 'Adding full bibliography for 7122387--7122390.cif.'
_cod_database_code 7122389
_shelx_shelxl_version_number 2014/7
_shelx_space_group_comment
;
The symmetry employed for this shelxl refinement is uniquely defined
by the following loop, which should always be used as a source of
symmetry information in preference to the above space-group names.
They are only intended as comments.
;
_shelx_estimated_absorpt_t_min 0.706
_shelx_estimated_absorpt_t_max 0.835

loop_
_space_group_symop_operation_xyz
'x, y, z'
'-x, y+1/2, -z+1/2'
'-x, -y, -z'
'x, -y-1/2, z-1/2'

loop_
_atom_site_label
_atom_site_type_symbol
_atom_site_fract_x
_atom_site_fract_y
_atom_site_fract_z
_atom_site_U_iso_or_equiv
_atom_site_adp_type
_atom_site_occupancy
_atom_site_site_symmetry_order
_atom_site_calc_flag
_atom_site_refinement_flags_posn
_atom_site_refinement_flags_adp
_atom_site_refinement_flags_occupancy
_atom_site_disorder_assembly
_atom_site_disorder_group
C1 C 0.4187(3) 0.2053(8) 0.1022(3) 0.0707(13) Uani 1 1 d . . . . .
H1 H 0.4155 0.2186 0.1641 0.085 Uiso 1 1 calc R U . . .
C2 C 0.4785(3) 0.2733(7) 0.0664(4) 0.0693(12) Uani 1 1 d . . . . .
H2 H 0.5182 0.3347 0.1030 0.083 Uiso 1 1 calc R U . . .
C3 C 0.4827(3) 0.2546(7) -0.0222(4) 0.0698(13) Uani 1 1 d . . . . .
H3 H 0.5253 0.3032 -0.0473 0.084 Uiso 1 1 calc R U . . .
C4 C 0.4259(4) 0.1666(7) -0.0755(4) 0.0822(16) Uani 1 1 d . . . . .
H4A H 0.4285 0.1523 -0.1375 0.099 Uiso 1 1 calc R U . . .
C5 C 0.3648(3) 0.0992(7) -0.0363(4) 0.0827(16) Uani 1 1 d . . . . .
H5 H 0.3237 0.0389 -0.0712 0.099 Uiso 1 1 calc R U . . .
N5A N 0.0882(4) 0.2603(9) 0.1071(3) 0.076(2) Uani 0.581(6) 1 d G U P A 1
H5A H 0.1144 0.2545 0.1610 0.092 Uiso 0.581(6) 1 calc R U P A 1
C6A C 0.0098(4) 0.2137(11) 0.0931(4) 0.077(3) Uani 0.581(6) 1 d G . P A 1
H6A H -0.0154 0.1756 0.1417 0.092 Uiso 0.581(6) 1 calc R U P A 1
C7A C -0.0317(3) 0.2229(13) 0.0078(5) 0.093(4) Uani 0.581(6) 1 d G . P A 1
H7A H -0.0853 0.1910 -0.0017 0.111 Uiso 0.581(6) 1 calc R U P A 1
C8A C 0.0052(4) 0.2787(13) -0.0633(4) 0.098(4) Uani 0.581(6) 1 d G . P A 1
H8A H -0.0231 0.2849 -0.1216 0.118 Uiso 0.581(6) 1 calc R U P A 1
C9A C 0.0836(4) 0.3252(11) -0.0493(3) 0.068(2) Uani 0.581(6) 1 d G . P A 1
H9A H 0.1088 0.3634 -0.0980 0.082 Uiso 0.581(6) 1 calc R U P A 1
C10A C 0.1251(3) 0.3161(9) 0.0359(4) 0.0640(19) Uani 0.581(6) 1 d G . P A 1
H10A H 0.1787 0.3479 0.0455 0.077 Uiso 0.581(6) 1 calc R U P A 1
N5B N 0.0330(6) 0.2549(15) 0.1074(4) 0.076(2) Uani 0.419(6) 1 d G U P A 2
H6A1 H 0.0318 0.2460 0.1652 0.092 Uiso 0.419(6) 1 calc R U P A 2
C6B C -0.0359(4) 0.2446(16) 0.0486(7) 0.077(3) Uani 0.419(6) 1 d G . P A 2
H6B H -0.0843 0.2279 0.0709 0.092 Uiso 0.419(6) 1 calc R U P A 2
C7B C -0.0341(4) 0.2587(18) -0.0428(6) 0.093(4) Uani 0.419(6) 1 d G . P A 2
H7B H -0.0812 0.2517 -0.0829 0.111 Uiso 0.419(6) 1 calc R U P A 2
C8B C 0.0367(6) 0.283(2) -0.0754(4) 0.098(4) Uani 0.419(6) 1 d G . P A 2
H8B H 0.0380 0.2928 -0.1379 0.118 Uiso 0.419(6) 1 calc R U P A 2
C9B C 0.1056(4) 0.2934(17) -0.0166(6) 0.068(2) Uani 0.419(6) 1 d G . P A 2
H9B H 0.1540 0.3101 -0.0389 0.082 Uiso 0.419(6) 1 calc R U P A 2
C10B C 0.1038(4) 0.2793(14) 0.0748(5) 0.0640(19) Uani 0.419(6) 1 d G . P A 2
H10B H 0.1509 0.2864 0.1149 0.077 Uiso 0.419(6) 1 calc R U P A 2
Cl1 Cl 0.27872(7) 0.32517(13) 0.74912(8) 0.0638(3) Uani 1 1 d . . . . .
Cl2 Cl 0.09639(5) 0.55864(15) 0.75588(7) 0.0546(2) Uani 1 1 d . . . . .
Cl3 Cl 0.22263(6) 0.63288(15) 0.58479(6) 0.0576(2) Uani 1 1 d . . . . .
N1 N 0.38876(19) 0.8106(5) 0.7278(2) 0.0520(8) Uani 1 1 d . . . . .
N2 N 0.16083(19) 0.9650(4) 0.7852(2) 0.0540(8) Uani 1 1 d . . . . .
N3 N 0.2975(2) 0.5730(5) 0.9461(2) 0.0538(8) Uani 1 1 d . . . . .
N4 N 0.3641(2) 0.1194(6) 0.0508(4) 0.0758(12) Uani 1 1 d D . . . .
O1 O 0.33020(17) 0.8931(4) 0.7488(2) 0.0574(7) Uani 1 1 d . . . . .
O2 O 0.37857(17) 0.6493(4) 0.7207(2) 0.0589(7) Uani 1 1 d . . . . .
O3 O 0.44858(19) 0.8802(5) 0.7155(2) 0.0785(10) Uani 1 1 d . . . . .
O4 O 0.16789(17) 0.9088(4) 0.70787(19) 0.0554(7) Uani 1 1 d . . . . .
O5 O 0.19895(17) 0.8842(4) 0.84932(19) 0.0560(7) Uani 1 1 d . . . . .
O6 O 0.1201(2) 1.0872(5) 0.7960(3) 0.0853(11) Uani 1 1 d . . . . .
O7 O 0.22875(16) 0.5376(4) 0.91047(18) 0.0583(7) Uani 1 1 d . . . . .
O8 O 0.33722(16) 0.6600(4) 0.8957(2) 0.0616(8) Uani 1 1 d . . . . .
O9 O 0.3238(2) 0.5300(5) 1.0200(2) 0.0800(10) Uani 1 1 d . . . . .
Pu1 Pu 0.24266(2) 0.64896(2) 0.75991(2) 0.03707(5) Uani 1 1 d . . . . .
HN1 H 0.321(3) 0.103(10) 0.076(5) 0.15(3) Uiso 1 1 d D . . . .

loop_
_atom_site_aniso_label
_atom_site_aniso_U_11
_atom_site_aniso_U_22
_atom_site_aniso_U_33
_atom_site_aniso_U_23
_atom_site_aniso_U_13
_atom_site_aniso_U_12
C1 0.058(3) 0.095(4) 0.058(3) 0.012(3) 0.006(2) 0.000(3)
C2 0.050(2) 0.075(3) 0.080(3) 0.003(3) 0.001(2) -0.008(2)
C3 0.059(3) 0.071(3) 0.083(3) 0.020(3) 0.024(2) 0.002(2)
C4 0.108(5) 0.081(4) 0.056(3) 0.008(2) 0.007(3) 0.020(3)
C5 0.073(3) 0.063(3) 0.102(4) -0.002(3) -0.026(3) -0.007(3)
N5A 0.067(4) 0.100(5) 0.063(3) 0.021(3) 0.012(4) -0.016(4)
C6A 0.059(5) 0.100(6) 0.073(6) -0.007(5) 0.013(3) -0.013(5)
C7A 0.061(4) 0.075(7) 0.143(14) 0.008(7) 0.017(6) -0.006(4)
C8A 0.095(10) 0.103(5) 0.083(5) -0.018(4) -0.043(6) 0.006(7)
C9A 0.080(6) 0.095(6) 0.028(4) -0.001(4) 0.004(4) -0.001(5)
C10A 0.060(4) 0.081(5) 0.052(5) 0.014(4) 0.009(3) 0.002(3)
N5B 0.067(4) 0.100(5) 0.063(3) 0.021(3) 0.012(4) -0.016(4)
C6B 0.059(5) 0.100(6) 0.073(6) -0.007(5) 0.013(3) -0.013(5)
C7B 0.061(4) 0.075(7) 0.143(14) 0.008(7) 0.017(6) -0.006(4)
C8B 0.095(10) 0.103(5) 0.083(5) -0.018(4) -0.043(6) 0.006(7)
C9B 0.080(6) 0.095(6) 0.028(4) -0.001(4) 0.004(4) -0.001(5)
C10B 0.060(4) 0.081(5) 0.052(5) 0.014(4) 0.009(3) 0.002(3)
Cl1 0.0686(6) 0.0446(5) 0.0796(7) 0.0077(5) 0.0153(5) 0.0115(5)
Cl2 0.0374(4) 0.0700(6) 0.0564(5) -0.0003(5) 0.0064(4) -0.0047(4)
Cl3 0.0565(5) 0.0776(7) 0.0386(4) 0.0024(4) 0.0059(4) 0.0141(5)
N1 0.0457(17) 0.068(2) 0.0423(17) 0.0039(15) 0.0076(14) -0.0064(16)
N2 0.0503(18) 0.0520(19) 0.062(2) -0.0001(16) 0.0161(15) 0.0076(15)
N3 0.0547(19) 0.061(2) 0.0443(17) 0.0062(15) 0.0014(14) 0.0119(16)
N4 0.050(2) 0.079(3) 0.099(3) 0.027(2) 0.012(2) -0.010(2)
O1 0.0518(16) 0.0530(15) 0.0697(19) 0.0020(14) 0.0172(14) 0.0001(13)
O2 0.0471(15) 0.0575(18) 0.073(2) -0.0027(14) 0.0136(14) 0.0043(12)
O3 0.0537(18) 0.108(3) 0.076(2) 0.0064(19) 0.0173(16) -0.0276(18)
O4 0.0562(16) 0.0547(15) 0.0547(16) 0.0054(13) 0.0054(13) 0.0140(13)
O5 0.0608(17) 0.0605(16) 0.0476(15) -0.0052(13) 0.0102(13) 0.0062(14)
O6 0.087(2) 0.072(2) 0.101(3) -0.006(2) 0.028(2) 0.033(2)
O7 0.0525(15) 0.0715(19) 0.0506(15) 0.0091(14) 0.0051(12) -0.0085(14)
O8 0.0417(14) 0.086(2) 0.0546(17) 0.0095(15) -0.0021(12) -0.0049(14)
O9 0.086(2) 0.102(3) 0.0480(17) 0.0188(17) -0.0069(15) 0.027(2)
Pu1 0.03293(7) 0.04114(8) 0.03703(7) 0.00160(5) 0.00419(5) 0.00249(5)

loop_
_atom_type_symbol
_atom_type_description
_atom_type_scat_dispersion_real
_atom_type_scat_dispersion_imag
_atom_type_scat_source
C C 0.0033 0.0016 'International Tables Vol C Tables 4.2.6.8 and 6.1.1.4'
H H 0.0000 0.0000 'International Tables Vol C Tables 4.2.6.8 and 6.1.1.4'
Cl Cl 0.1484 0.1585 'International Tables Vol C Tables 4.2.6.8 and 6.1.1.4'
N N 0.0061 0.0033 'International Tables Vol C Tables 4.2.6.8 and 6.1.1.4'
O O 0.0106 0.0060 'International Tables Vol C Tables 4.2.6.8 and 6.1.1.4'
Pu Pu -9.4100 4.3056 'International Tables Vol C Tables 4.2.6.8 and 6.1.1.4'

loop_
_geom_angle_atom_site_label_1
_geom_angle_atom_site_label_2
_geom_angle_atom_site_label_3
_geom_angle
N4 C1 C2 119.4(5)
N4 C1 H1 120.3
C2 C1 H1 120.3
C1 C2 C3 120.1(5)
C1 C2 H2 120.0
C3 C2 H2 120.0
C2 C3 C4 120.5(5)
C2 C3 H3 119.7
C4 C3 H3 119.7
C3 C4 C5 117.8(5)
C3 C4 H4A 121.1
C5 C4 H4A 121.1
N4 C5 C4 119.3(5)
N4 C5 H5 120.4
C4 C5 H5 120.4
C6A N5A C10A 120.0
C6A N5A H5A 120.0
C10A N5A H5A 120.0
C7A C6A N5A 120.0
C7A C6A H6A 120.0
N5A C6A H6A 120.0
C6A C7A C8A 120.0
C6A C7A H7A 120.0
C8A C7A H7A 120.0
C7A C8A C9A 120.0
C7A C8A H8A 120.0
C9A C8A H8A 120.0
C8A C9A C10A 120.0
C8A C9A H9A 120.0
C10A C9A H9A 120.0
C9A C10A N5A 120.0
C9A C10A H10A 120.0
N5A C10A H10A 120.0
C6B N5B C10B 120.0
C6B N5B H6A1 120.0
C10B N5B H6A1 120.0
C7B C6B N5B 120.0
C7B C6B H6B 120.0
N5B C6B H6B 120.0
C6B C7B C8B 120.0
C6B C7B H7B 120.0
C8B C7B H7B 120.0
C7B C8B C9B 120.0
C7B C8B H8B 120.0
C9B C8B H8B 120.0
C10B C9B C8B 120.0
C10B C9B H9B 120.0
C8B C9B H9B 120.0
C9B C10B N5B 120.0
C9B C10B H10B 120.0
N5B C10B H10B 120.0
O3 N1 O2 123.0(4)
O3 N1 O1 122.6(4)
O2 N1 O1 114.4(3)
O6 N2 O5 122.8(4)
O6 N2 O4 121.6(4)
O5 N2 O4 115.6(3)
O9 N3 O7 123.6(4)
O9 N3 O8 122.3(4)
O7 N3 O8 114.0(3)
C1 N4 C5 123.0(5)
C1 N4 HN1 113(5)
C5 N4 HN1 121(5)
N1 O1 Pu1 98.4(2)
N1 O2 Pu1 96.1(2)
N2 O4 Pu1 95.6(2)
N2 O5 Pu1 96.6(2)
N3 O7 Pu1 96.6(2)
N3 O8 Pu1 97.4(2)
O1 Pu1 O8 71.36(10)
O1 Pu1 O5 72.43(10)
O8 Pu1 O5 74.43(10)
O1 Pu1 O4 69.30(10)
O8 Pu1 O4 120.09(10)
O5 Pu1 O4 51.67(10)
O1 Pu1 O7 118.04(10)
O8 Pu1 O7 51.47(10)
O5 Pu1 O7 71.27(10)
O4 Pu1 O7 117.92(10)
O1 Pu1 O2 51.18(9)
O8 Pu1 O2 69.83(11)
O5 Pu1 O2 119.89(10)
O4 Pu1 O2 113.11(10)
O7 Pu1 O2 115.30(10)
O1 Pu1 Cl1 126.15(7)
O8 Pu1 Cl1 87.01(8)
O5 Pu1 Cl1 148.13(8)
O4 Pu1 Cl1 152.89(8)
O7 Pu1 Cl1 76.89(8)
O2 Pu1 Cl1 75.26(7)
O1 Pu1 Cl2 144.18(7)
O8 Pu1 Cl2 124.34(8)
O5 Pu1 Cl2 81.12(8)
O4 Pu1 Cl2 75.43(8)
O7 Pu1 Cl2 73.55(7)
O2 Pu1 Cl2 158.57(8)
Cl1 Pu1 Cl2 88.74(4)
O1 Pu1 Cl3 88.16(8)
O8 Pu1 Cl3 146.13(8)
O5 Pu1 Cl3 125.61(7)
O4 Pu1 Cl3 73.97(7)
O7 Pu1 Cl3 153.37(8)
O2 Pu1 Cl3 76.31(8)
Cl1 Pu1 Cl3 83.77(4)
Cl2 Pu1 Cl3 88.03(3)

loop_
_geom_bond_atom_site_label_1
_geom_bond_atom_site_label_2
_geom_bond_distance
C1 N4 1.321(7)
C1 C2 1.336(7)
C1 H1 0.9500
C2 C3 1.359(7)
C2 H2 0.9500
C3 C4 1.366(8)
C3 H3 0.9500
C4 C5 1.381(9)
C4 H4A 0.9500
C5 N4 1.326(8)
C5 H5 0.9500
N5A C6A 1.3900
N5A C10A 1.3900
N5A H5A 0.8800
C6A C7A 1.3900
C6A H6A 0.9500
C7A C8A 1.3900
C7A H7A 0.9500
C8A C9A 1.3900
C8A H8A 0.9500
C9A C10A 1.3900
C9A H9A 0.9500
C10A H10A 0.9500
N5B C6B 1.3900
N5B C10B 1.3900
N5B H6A1 0.8800
C6B C7B 1.3900
C6B H6B 0.9500
C7B C8B 1.3900
C7B H7B 0.9500
C8B C9B 1.3900
C8B H8B 0.9500
C9B C10B 1.3900
C9B H9B 0.9500
C10B H10B 0.9500
Cl1 Pu1 2.5996(11)
Cl2 Pu1 2.6142(9)
Cl3 Pu1 2.6261(10)
N1 O3 1.202(4)
N1 O2 1.267(4)
N1 O1 1.273(4)
N2 O6 1.205(4)
N2 O5 1.264(4)
N2 O4 1.268(4)
N3 O9 1.197(4)
N3 O7 1.267(4)
N3 O8 1.282(5)
N4 HN1 0.88(2)
O1 Pu1 2.444(3)
O2 Pu1 2.496(3)
O4 Pu1 2.467(3)
O5 Pu1 2.449(3)
O7 Pu1 2.475(3)
O8 Pu1 2.449(3)

loop_
_geom_torsion_atom_site_label_1
_geom_torsion_atom_site_label_2
_geom_torsion_atom_site_label_3
_geom_torsion_atom_site_label_4
_geom_torsion
N4 C1 C2 C3 0.4(8)
C1 C2 C3 C4 0.0(8)
C2 C3 C4 C5 0.4(8)
C3 C4 C5 N4 -1.1(8)
C10A N5A C6A C7A 0.0
N5A C6A C7A C8A 0.0
C6A C7A C8A C9A 0.0
C7A C8A C9A C10A 0.0
C8A C9A C10A N5A 0.0
C6A N5A C10A C9A 0.0
C10B N5B C6B C7B 0.0
N5B C6B C7B C8B 0.0
C6B C7B C8B C9B 0.0
C7B C8B C9B C10B 0.0
C8B C9B C10B N5B 0.0
C6B N5B C10B C9B 0.0
C2 C1 N4 C5 -1.2(9)
C4 C5 N4 C1 1.6(9)
O3 N1 O1 Pu1 -179.4(3)
O2 N1 O1 Pu1 0.7(4)
O3 N1 O2 Pu1 179.5(3)
O1 N1 O2 Pu1 -0.7(3)
O6 N2 O4 Pu1 -172.4(4)
O5 N2 O4 Pu1 7.4(3)
O6 N2 O5 Pu1 172.3(4)
O4 N2 O5 Pu1 -7.5(4)
O9 N3 O7 Pu1 -173.3(4)
O8 N3 O7 Pu1 6.8(4)
O9 N3 O8 Pu1 173.2(4)
O7 N3 O8 Pu1 -6.8(4)
